data_7048169
loop_
_publ_author_name
'Mandal, Leena'
'Biswas, Soumava'
'Cosquer, Goulven'
'Shen, Yongbing'
'Yamashita, Masahiro'

_publ_section_title
;
 Anion-driven structures and SMM behavior of dinuclear terbium and
 ytterbium complexes.
;
_journal_issue 48
_journal_name_full 'Dalton transactions (Cambridge, England : 2003)'
_journal_page_first 17493
_journal_page_last 17499
_journal_paper_doi 10.1039/c8dt04049d
_journal_volume 47
_journal_year 2018
_chemical_formula_sum 'C40 H36 N10 O22 Tb2'
_chemical_formula_weight 1326.63
_space_group_crystal_system monoclinic
_space_group_IT_number 14
_space_group_name_Hall '-P 2yn'
_space_group_name_H-M_alt 'P 1 21/n 1'
_symmetry_space_group_name_Hall '-P 2yn'
_symmetry_space_group_name_H-M 'P 1 21/n 1'
_atom_sites_solution_hydrogens mixed
_audit_creation_method SHELXL-2014/7
_audit_update_record
;
2018-11-13 deposited with the CCDC.
2018-11-19 downloaded from the CCDC.
;
_cell_angle_alpha 90
_cell_angle_beta 110.205(3)
_cell_angle_gamma 90
_cell_formula_units_Z 2
_cell_length_a 10.648(2)
_cell_length_b 18.182(4)
_cell_length_c 12.408(3)
_cell_measurement_reflns_used 6051
_cell_measurement_temperature 100(2)
_cell_measurement_theta_max 27.4855
_cell_measurement_theta_min 3.0294
_cell_volume 2254.4(9)
_computing_cell_refinement 'CrystalClear (Rigaku Inc., 2008)'
_computing_data_collection 'CrystalClear (Rigaku Inc., 2008)'
_computing_data_reduction 'CrystalClear (Rigaku Inc., 2008), SORTAV (Blessing, 1995)'
_computing_structure_refinement 'SHELXL-2014/7 (Sheldrick, 2014)'
_computing_structure_solution 'SIR92 (Altomare et al, 1994)'
_diffrn_ambient_temperature 100(2)
_diffrn_measured_fraction_theta_full 0.994
_diffrn_measured_fraction_theta_max 0.988
_diffrn_measurement_device_type 'Rigaku Saturn 724+'
_diffrn_radiation_type MoK\a
_diffrn_radiation_wavelength 0.71073
_diffrn_reflns_av_R_equivalents 0.0496
_diffrn_reflns_av_unetI/netI 0.0503
_diffrn_reflns_Laue_measured_fraction_full 0.994
_diffrn_reflns_Laue_measured_fraction_max 0.988
_diffrn_reflns_limit_h_max 13
_diffrn_reflns_limit_h_min -13
_diffrn_reflns_limit_k_max 23
_diffrn_reflns_limit_k_min -23
_diffrn_reflns_limit_l_max 16
_diffrn_reflns_limit_l_min -15
_diffrn_reflns_number 18090
_diffrn_reflns_point_group_measured_fraction_full 0.994
_diffrn_reflns_point_group_measured_fraction_max 0.988
_diffrn_reflns_theta_full 25.242
_diffrn_reflns_theta_max 27.483
_diffrn_reflns_theta_min 4.003
_exptl_absorpt_coefficient_mu 3.211
_exptl_absorpt_correction_T_max 1.0000
_exptl_absorpt_correction_T_min 0.8631
_exptl_absorpt_correction_type multi-scan
_exptl_absorpt_process_details '(Higashi, 1995)'
_exptl_crystal_colour Yellow
_exptl_crystal_density_diffrn 1.954
_exptl_crystal_description Block
_exptl_crystal_F_000 1304
_exptl_crystal_size_max 0.150
_exptl_crystal_size_mid 0.150
_exptl_crystal_size_min 0.100
_refine_diff_density_max 1.852
_refine_diff_density_min -0.572
_refine_diff_density_rms 0.137
_refine_ls_extinction_method none
_refine_ls_goodness_of_fit_ref 0.999
_refine_ls_hydrogen_treatment mixed
_refine_ls_matrix_type full
_refine_ls_number_parameters 344
_refine_ls_number_reflns 5109
_refine_ls_number_restraints 2
_refine_ls_restrained_S_all 0.999
_refine_ls_R_factor_all 0.0482
_refine_ls_R_factor_gt 0.0353
_refine_ls_shift/su_max 0.003
_refine_ls_shift/su_mean 0.000
_refine_ls_structure_factor_coef Fsqd
_refine_ls_weighting_details 'w=1/[\s^2^(Fo^2^)+(0.0400P)^2^+0.0200P] where P=(Fo^2^+2Fc^2^)/3'
_refine_ls_weighting_scheme calc
_refine_ls_wR_factor_gt 0.0708
_refine_ls_wR_factor_ref 0.0767
_reflns_Friedel_coverage 0.000
_reflns_number_gt 4217
_reflns_number_total 5109
_reflns_threshold_expression 'I > 2\s(I)'
_cod_data_source_file c8dt04049d2.cif
_cod_data_source_block 1
_cod_depositor_comments
;
The following automatic conversions were performed:

'_exptl_absorpt_correction_type' value 'Multi-scan' changed to
'multi-scan' according to
/home/data/users/saulius/crontab/automatic-downloads/rss-feeds/RSC/lib/dictionaries/cif_core.dic
dictionary named 'cif_core.dic' version 2.4.2 from 2011-04-26.

Automatic conversion script
Id: cif_fix_values 4973 2017-02-22 13:04:09Z antanas 

 Adding full bibliography for 7048169--7048173.cif.
;
_cod_database_code 7048169
_shelx_shelxl_version_number 2014/7
_shelx_space_group_comment
;
The symmetry employed for this shelxl refinement is uniquely defined
by the following loop, which should always be used as a source of
symmetry information in preference to the above space-group names.
They are only intended as comments.
;
_shelx_estimated_absorpt_t_min 0.644
_shelx_estimated_absorpt_t_max 0.740

loop_
_space_group_symop_operation_xyz
'x, y, z'
'-x+1/2, y+1/2, -z+1/2'
'-x, -y, -z'
'x-1/2, -y-1/2, z-1/2'

loop_
_atom_site_label
_atom_site_type_symbol
_atom_site_fract_x
_atom_site_fract_y
_atom_site_fract_z
_atom_site_U_iso_or_equiv
_atom_site_adp_type
_atom_site_occupancy
_atom_site_site_symmetry_order
_atom_site_calc_flag
_atom_site_refinement_flags_posn
_atom_site_refinement_flags_adp
Tb1 Tb 0.88067(2) 0.52338(2) 0.34362(2) 0.01336(7) Uani 1 1 d . .
O10 O 0.9980(3) 0.45977(16) 0.2282(3) 0.0228(7) Uani 1 1 d . .
N2 N 1.1207(3) 0.5778(2) 0.1393(3) 0.0178(7) Uani 1 1 d D .
O7 O 0.7154(3) 0.48823(16) 0.1592(2) 0.0214(6) Uani 1 1 d . .
O1 O 0.8969(3) 0.47536(14) 0.5238(2) 0.0133(5) Uani 1 1 d . .
O6 O 0.6649(3) 0.45391(16) 0.3063(2) 0.0204(6) Uani 1 1 d . .
C20 C 1.2190(5) 0.4755(2) 0.0716(4) 0.0258(10) Uani 1 1 d . .
H10A H 1.1662 0.4480 0.1090 0.039 Uiso 1 1 calc R U
H10B H 1.3130 0.4604 0.1042 0.039 Uiso 1 1 calc R U
H10C H 1.1851 0.4651 -0.0110 0.039 Uiso 1 1 calc R U
O3 O 0.6954(3) 0.61010(17) 0.3032(3) 0.0248(7) Uani 1 1 d . .
O2 O 0.9443(3) 0.60850(15) 0.2448(2) 0.0184(6) Uani 1 1 d . .
C3 C 0.6123(4) 0.4832(3) 0.6284(4) 0.0246(10) Uani 1 1 d . .
H13 H 0.5627 0.5187 0.6532 0.030 Uiso 1 1 calc R U
O8 O 0.5369(3) 0.4223(2) 0.1346(3) 0.0332(8) Uani 1 1 d . .
O4 O 0.8697(3) 0.64093(16) 0.4486(2) 0.0246(7) Uani 1 1 d . .
C2 C 0.7180(4) 0.5069(2) 0.5925(4) 0.0190(9) Uani 1 1 d . .
H12 H 0.7390 0.5578 0.5942 0.023 Uiso 1 1 calc R U
N4 N 0.6349(3) 0.4538(2) 0.1983(3) 0.0211(8) Uani 1 1 d . .
O9 O 0.9172(3) 0.38801(16) 0.3257(2) 0.0213(6) Uani 1 1 d . .
C7 C 0.6237(4) 0.2818(3) 0.5842(4) 0.0269(10) Uani 1 1 d . .
H17 H 0.5569 0.2634 0.6117 0.032 Uiso 1 1 calc R U
C8 C 0.6939(5) 0.2339(2) 0.5414(4) 0.0296(11) Uani 1 1 d . .
H18 H 0.6762 0.1827 0.5412 0.035 Uiso 1 1 calc R U
O5 O 0.7120(4) 0.7210(2) 0.3708(3) 0.0462(10) Uani 1 1 d . .
O11 O 1.0381(3) 0.34150(18) 0.2314(3) 0.0385(9) Uani 1 1 d . .
C18 C 1.2851(4) 0.6101(3) 0.0611(4) 0.0250(10) Uani 1 1 d . .
H8 H 1.3491 0.5959 0.0274 0.030 Uiso 1 1 calc R U
C16 C 1.0992(4) 0.6496(2) 0.1612(3) 0.0165(8) Uani 1 1 d . .
C1 C 0.7910(4) 0.4567(2) 0.5552(3) 0.0159(8) Uani 1 1 d . .
N1 N 0.8173(3) 0.33128(19) 0.5042(3) 0.0193(7) Uani 1 1 d D .
C10 C 0.8693(5) 0.2107(2) 0.4473(4) 0.0314(11) Uani 1 1 d . .
H20A H 0.9052 0.2399 0.3982 0.047 Uiso 1 1 calc R U
H20B H 0.8105 0.1722 0.4014 0.047 Uiso 1 1 calc R U
H20C H 0.9433 0.1881 0.5090 0.047 Uiso 1 1 calc R U
C19 C 1.2079(4) 0.5557(2) 0.0908(3) 0.0213(9) Uani 1 1 d . .
N5 N 0.9860(3) 0.39399(19) 0.2600(3) 0.0212(8) Uani 1 1 d . .
C13 C 1.0559(5) 0.7941(2) 0.2033(4) 0.0260(10) Uani 1 1 d . .
H3 H 1.0395 0.8438 0.2175 0.031 Uiso 1 1 calc R U
C17 C 1.2686(4) 0.6826(3) 0.0801(4) 0.0264(10) Uani 1 1 d . .
H7 H 1.3219 0.7184 0.0602 0.032 Uiso 1 1 calc R U
C11 C 1.0050(4) 0.6649(2) 0.2172(3) 0.0168(8) Uani 1 1 d . .
C12 C 0.9857(4) 0.7383(2) 0.2367(3) 0.0213(9) Uani 1 1 d . .
H2 H 0.9239 0.7513 0.2734 0.026 Uiso 1 1 calc R U
N3 N 0.7571(4) 0.6597(2) 0.3741(3) 0.0251(8) Uani 1 1 d . .
C15 C 1.1727(4) 0.7055(2) 0.1292(4) 0.0218(9) Uani 1 1 d . .
C6 C 0.7525(4) 0.3821(2) 0.5488(3) 0.0163(8) Uani 1 1 d . .
C4 C 0.5799(4) 0.4113(3) 0.6281(4) 0.0260(10) Uani 1 1 d . .
H14 H 0.5103 0.3966 0.6551 0.031 Uiso 1 1 calc R U
C5 C 0.6491(4) 0.3584(3) 0.5881(3) 0.0219(9) Uani 1 1 d . .
C9 C 0.7918(4) 0.2592(2) 0.4978(4) 0.0240(10) Uani 1 1 d . .
C14 C 1.1469(4) 0.7793(2) 0.1511(4) 0.0251(10) Uani 1 1 d . .
H4 H 1.1926 0.8183 0.1296 0.030 Uiso 1 1 calc R U
H1A H 1.085(4) 0.545(2) 0.166(4) 0.022(13) Uiso 1 1 d D .
H2A H 0.880(3) 0.346(3) 0.481(4) 0.035(15) Uiso 1 1 d D .

loop_
_atom_site_aniso_label
_atom_site_aniso_U_11
_atom_site_aniso_U_22
_atom_site_aniso_U_33
_atom_site_aniso_U_23
_atom_site_aniso_U_13
_atom_site_aniso_U_12
Tb1 0.01298(11) 0.01482(10) 0.01476(11) 0.00052(7) 0.00794(8) -0.00101(8)
O10 0.0251(16) 0.0198(16) 0.0296(17) -0.0008(12) 0.0173(14) -0.0020(12)
N2 0.0191(18) 0.0185(18) 0.0174(18) 0.0043(14) 0.0084(15) -0.0021(15)
O7 0.0176(15) 0.0298(17) 0.0189(15) -0.0014(12) 0.0091(13) -0.0078(13)
O1 0.0136(13) 0.0144(13) 0.0157(13) 0.0005(11) 0.0098(11) -0.0008(11)
O6 0.0180(15) 0.0293(16) 0.0153(14) -0.0002(12) 0.0075(12) -0.0027(12)
C20 0.030(2) 0.027(2) 0.028(2) -0.0034(19) 0.019(2) -0.001(2)
O3 0.0197(15) 0.0270(17) 0.0291(17) -0.0040(13) 0.0105(13) -0.0007(13)
O2 0.0190(14) 0.0176(14) 0.0228(15) 0.0016(11) 0.0127(12) -0.0023(12)
C3 0.018(2) 0.043(3) 0.017(2) 0.0016(19) 0.0102(18) 0.007(2)
O8 0.0174(16) 0.050(2) 0.0286(18) -0.0095(16) 0.0035(14) -0.0157(15)
O4 0.0299(17) 0.0233(16) 0.0196(16) 0.0003(12) 0.0075(14) 0.0067(13)
C2 0.018(2) 0.021(2) 0.019(2) 0.0023(16) 0.0073(18) 0.0010(16)
N4 0.0169(18) 0.0272(19) 0.0198(18) -0.0036(15) 0.0072(15) -0.0039(15)
O9 0.0271(16) 0.0188(15) 0.0244(16) -0.0009(12) 0.0169(13) -0.0023(12)
C7 0.024(2) 0.037(3) 0.017(2) 0.0087(19) 0.0033(18) -0.014(2)
C8 0.032(3) 0.021(2) 0.024(2) 0.0094(18) -0.005(2) -0.014(2)
O5 0.059(2) 0.032(2) 0.041(2) -0.0061(16) 0.0089(19) 0.0241(18)
O11 0.039(2) 0.0265(18) 0.059(2) -0.0139(16) 0.0281(18) 0.0056(15)
C18 0.023(2) 0.037(3) 0.020(2) 0.0050(19) 0.0137(19) -0.0021(19)
C16 0.015(2) 0.019(2) 0.014(2) 0.0029(15) 0.0034(17) -0.0023(16)
C1 0.016(2) 0.021(2) 0.0115(19) -0.0001(15) 0.0056(16) -0.0013(16)
N1 0.0185(18) 0.0197(18) 0.0174(18) -0.0001(14) 0.0035(15) -0.0048(15)
C10 0.037(3) 0.018(2) 0.030(3) -0.0011(19) 0.001(2) 0.001(2)
C19 0.021(2) 0.030(2) 0.014(2) 0.0003(17) 0.0080(18) 0.0020(18)
N5 0.0187(18) 0.0204(19) 0.026(2) -0.0050(15) 0.0105(16) -0.0007(15)
C13 0.038(3) 0.016(2) 0.020(2) 0.0022(17) 0.006(2) -0.0009(19)
C17 0.025(2) 0.034(3) 0.023(2) 0.0031(19) 0.012(2) -0.010(2)
C11 0.015(2) 0.019(2) 0.0129(19) 0.0053(15) 0.0009(16) -0.0009(16)
C12 0.024(2) 0.022(2) 0.016(2) 0.0028(16) 0.0044(18) -0.0012(18)
N3 0.029(2) 0.025(2) 0.027(2) 0.0007(16) 0.0166(18) 0.0069(17)
C15 0.019(2) 0.027(2) 0.019(2) 0.0035(17) 0.0049(18) -0.0064(18)
C6 0.0140(19) 0.021(2) 0.015(2) 0.0007(16) 0.0057(16) 0.0007(16)
C4 0.015(2) 0.048(3) 0.017(2) 0.0051(19) 0.0084(17) -0.004(2)
C5 0.016(2) 0.037(3) 0.012(2) 0.0066(17) 0.0034(17) -0.0090(18)
C9 0.025(2) 0.017(2) 0.019(2) 0.0035(16) -0.0059(19) -0.0019(18)
C14 0.034(3) 0.021(2) 0.021(2) 0.0063(17) 0.009(2) -0.0088(19)

loop_
_atom_type_symbol
_atom_type_description
_atom_type_scat_dispersion_real
_atom_type_scat_dispersion_imag
_atom_type_scat_source
C C 0.0033 0.0016 'International Tables Vol C Tables 4.2.6.8 and 6.1.1.4'
H H 0.0000 0.0000 'International Tables Vol C Tables 4.2.6.8 and 6.1.1.4'
N N 0.0061 0.0033 'International Tables Vol C Tables 4.2.6.8 and 6.1.1.4'
O O 0.0106 0.0060 'International Tables Vol C Tables 4.2.6.8 and 6.1.1.4'
Tb Tb -0.1723 4.1537 'International Tables Vol C Tables 4.2.6.8 and 6.1.1.4'

loop_
_geom_angle_atom_site_label_1
_geom_angle_atom_site_label_2
_geom_angle_atom_site_label_3
_geom_angle
_geom_angle_site_symmetry_1
_geom_angle_site_symmetry_3
O2 Tb1 O1 148.00(9) . .
O2 Tb1 O1 87.39(9) . 3_766
O1 Tb1 O1 67.42(10) . 3_766
O2 Tb1 O3 79.35(10) . .
O1 Tb1 O3 102.96(10) . .
O1 Tb1 O3 132.80(9) 3_766 .
O2 Tb1 O7 85.62(10) . .
O1 Tb1 O7 125.91(9) . .
O1 Tb1 O7 151.25(10) 3_766 .
O3 Tb1 O7 72.93(10) . .
O2 Tb1 O10 72.33(10) . .
O1 Tb1 O10 119.23(9) . .
O1 Tb1 O10 79.86(10) 3_766 .
O3 Tb1 O10 135.57(10) . .
O7 Tb1 O10 71.44(10) . .
O2 Tb1 O9 123.20(10) . .
O1 Tb1 O9 75.97(9) . .
O1 Tb1 O9 85.58(9) 3_766 .
O3 Tb1 O9 138.93(10) . .
O7 Tb1 O9 75.18(10) . .
O10 Tb1 O9 50.94(9) . .
O2 Tb1 O6 132.87(9) . .
O1 Tb1 O6 75.60(9) . .
O1 Tb1 O6 139.52(9) 3_766 .
O3 Tb1 O6 70.42(10) . .
O7 Tb1 O6 51.71(9) . .
O10 Tb1 O6 105.59(9) . .
O9 Tb1 O6 69.64(9) . .
O2 Tb1 O4 76.84(10) . .
O1 Tb1 O4 79.93(9) . .
O1 Tb1 O4 81.19(9) 3_766 .
O3 Tb1 O4 51.75(9) . .
O7 Tb1 O4 123.92(10) . .
O10 Tb1 O4 144.30(10) . .
O9 Tb1 O4 155.51(9) . .
O6 Tb1 O4 108.49(10) . .
O2 Tb1 Tb1 118.68(7) . 3_766
O1 Tb1 Tb1 33.89(6) . 3_766
O1 Tb1 Tb1 33.53(6) 3_766 3_766
O3 Tb1 Tb1 122.99(7) . 3_766
O7 Tb1 Tb1 151.68(7) . 3_766
O10 Tb1 Tb1 100.71(7) . 3_766
O9 Tb1 Tb1 78.95(6) . 3_766
O6 Tb1 Tb1 108.09(6) . 3_766
O4 Tb1 Tb1 78.64(7) . 3_766
N5 O10 Tb1 97.7(2) . .
C19 N2 C16 124.5(4) . .
C19 N2 H1A 117(3) . .
C16 N2 H1A 118(3) . .
N4 O7 Tb1 97.7(2) . .
C1 O1 Tb1 124.8(2) . .
C1 O1 Tb1 122.2(2) . 3_766
Tb1 O1 Tb1 112.58(10) . 3_766
N4 O6 Tb1 94.3(2) . .
C19 C20 H10A 109.5 . .
C19 C20 H10B 109.5 . .
H10A C20 H10B 109.5 . .
C19 C20 H10C 109.5 . .
H10A C20 H10C 109.5 . .
H10B C20 H10C 109.5 . .
N3 O3 Tb1 97.4(2) . .
C11 O2 Tb1 162.8(3) . .
C4 C3 C2 121.6(4) . .
C4 C3 H13 119.2 . .
C2 C3 H13 119.2 . .
N3 O4 Tb1 93.0(2) . .
C1 C2 C3 120.5(4) . .
C1 C2 H12 119.8 . .
C3 C2 H12 119.8 . .
O8 N4 O6 122.4(3) . .
O8 N4 O7 121.4(3) . .
O6 N4 O7 116.2(3) . .
N5 O9 Tb1 96.5(2) . .
C8 C7 C5 121.0(4) . .
C8 C7 H17 119.5 . .
C5 C7 H17 119.5 . .
C7 C8 C9 121.2(4) . .
C7 C8 H18 119.4 . .
C9 C8 H18 119.4 . .
C17 C18 C19 120.7(4) . .
C17 C18 H8 119.6 . .
C19 C18 H8 119.6 . .
N2 C16 C15 118.8(4) . .
N2 C16 C11 118.4(4) . .
C15 C16 C11 122.8(4) . .
O1 C1 C2 123.5(4) . .
O1 C1 C6 118.6(3) . .
C2 C1 C6 117.9(4) . .
C9 N1 C6 124.3(4) . .
C9 N1 H2A 117(3) . .
C6 N1 H2A 118(3) . .
C9 C10 H20A 109.5 . .
C9 C10 H20B 109.5 . .
H20A C10 H20B 109.5 . .
C9 C10 H20C 109.5 . .
H20A C10 H20C 109.5 . .
H20B C10 H20C 109.5 . .
N2 C19 C18 117.8(4) . .
N2 C19 C20 118.2(4) . .
C18 C19 C20 124.0(4) . .
O11 N5 O9 122.7(4) . .
O11 N5 O10 122.6(4) . .
O9 N5 O10 114.7(3) . .
C14 C13 C12 122.4(4) . .
C14 C13 H3 118.8 . .
C12 C13 H3 118.8 . .
C18 C17 C15 120.8(4) . .
C18 C17 H7 119.6 . .
C15 C17 H7 119.6 . .
O2 C11 C12 126.1(4) . .
O2 C11 C16 117.5(4) . .
C12 C11 C16 116.4(4) . .
C11 C12 C13 121.2(4) . .
C11 C12 H2 119.4 . .
C13 C12 H2 119.4 . .
O5 N3 O3 121.7(4) . .
O5 N3 O4 122.1(4) . .
O3 N3 O4 116.2(3) . .
C14 C15 C16 117.6(4) . .
C14 C15 C17 125.1(4) . .
C16 C15 C17 117.3(4) . .
N1 C6 C1 119.4(4) . .
N1 C6 C5 119.3(4) . .
C1 C6 C5 121.3(4) . .
C3 C4 C5 119.9(4) . .
C3 C4 H14 120.0 . .
C5 C4 H14 120.0 . .
C4 C5 C7 124.7(4) . .
C4 C5 C6 118.6(4) . .
C7 C5 C6 116.7(4) . .
N1 C9 C8 117.4(4) . .
N1 C9 C10 118.5(4) . .
C8 C9 C10 124.1(4) . .
C13 C14 C15 119.6(4) . .
C13 C14 H4 120.2 . .
C15 C14 H4 120.2 . .

loop_
_geom_bond_atom_site_label_1
_geom_bond_atom_site_label_2
_geom_bond_distance
_geom_bond_site_symmetry_2
Tb1 O2 2.221(3) .
Tb1 O1 2.350(3) .
Tb1 O1 2.372(3) 3_766
Tb1 O3 2.438(3) .
Tb1 O7 2.441(3) .
Tb1 O10 2.487(3) .
Tb1 O9 2.514(3) .
Tb1 O6 2.521(3) .
Tb1 O4 2.527(3) .
Tb1 Tb1 3.9280(8) 3_766
O10 N5 1.279(4) .
N2 C19 1.331(5) .
N2 C16 1.369(5) .
N2 H1A 0.839(19) .
O7 N4 1.284(4) .
O1 C1 1.357(5) .
O1 Tb1 2.372(3) 3_766
O6 N4 1.266(4) .
C20 C19 1.490(6) .
C20 H10A 0.9800 .
C20 H10B 0.9800 .
C20 H10C 0.9800 .
O3 N3 1.273(5) .
O2 C11 1.319(5) .
C3 C4 1.353(7) .
C3 C2 1.413(6) .
C3 H13 0.9500 .
O8 N4 1.213(4) .
O4 N3 1.282(4) .
C2 C1 1.379(6) .
C2 H12 0.9500 .
O9 N5 1.275(4) .
C7 C8 1.369(7) .
C7 C5 1.415(6) .
C7 H17 0.9500 .
C8 C9 1.408(6) .
C8 H18 0.9500 .
O5 N3 1.210(5) .
O11 N5 1.217(4) .
C18 C17 1.361(7) .
C18 C19 1.413(6) .
C18 H8 0.9500 .
C16 C15 1.420(6) .
C16 C11 1.432(5) .
C1 C6 1.411(5) .
N1 C9 1.334(5) .
N1 C6 1.378(5) .
N1 H2A 0.860(19) .
C10 C9 1.486(6) .
C10 H20A 0.9800 .
C10 H20B 0.9800 .
C10 H20C 0.9800 .
C13 C14 1.365(6) .
C13 C12 1.404(6) .
C13 H3 0.9500 .
C17 C15 1.420(6) .
C17 H7 0.9500 .
C11 C12 1.384(6) .
C12 H2 0.9500 .
C15 C14 1.415(6) .
C6 C5 1.417(5) .
C4 C5 1.403(6) .
C4 H14 0.9500 .
C14 H4 0.9500 .

loop_
_geom_torsion_atom_site_label_1
_geom_torsion_atom_site_label_2
_geom_torsion_atom_site_label_3
_geom_torsion_atom_site_label_4
_geom_torsion
_geom_torsion_site_symmetry_1
C4 C3 C2 C1 0.5(6) .
Tb1 O6 N4 O8 176.3(4) .
Tb1 O6 N4 O7 -2.8(3) .
Tb1 O7 N4 O8 -176.2(3) .
Tb1 O7 N4 O6 3.0(4) .
C5 C7 C8 C9 -1.3(6) .
C19 N2 C16 C15 0.9(6) .
C19 N2 C16 C11 -178.1(4) .
Tb1 O1 C1 C2 -81.2(4) .
Tb1 O1 C1 C2 90.8(4) 3_766
Tb1 O1 C1 C6 98.5(4) .
Tb1 O1 C1 C6 -89.5(4) 3_766
C3 C2 C1 O1 -177.4(4) .
C3 C2 C1 C6 2.9(6) .
C16 N2 C19 C18 0.8(6) .
C16 N2 C19 C20 -179.5(4) .
C17 C18 C19 N2 -1.0(6) .
C17 C18 C19 C20 179.3(4) .
Tb1 O9 N5 O11 174.7(3) .
Tb1 O9 N5 O10 -4.1(3) .
Tb1 O10 N5 O11 -174.6(3) .
Tb1 O10 N5 O9 4.2(3) .
C19 C18 C17 C15 -0.6(6) .
Tb1 O2 C11 C12 -70.6(10) .
Tb1 O2 C11 C16 109.8(9) .
N2 C16 C11 O2 0.1(5) .
C15 C16 C11 O2 -178.8(3) .
N2 C16 C11 C12 -179.5(3) .
C15 C16 C11 C12 1.6(6) .
O2 C11 C12 C13 -179.8(4) .
C16 C11 C12 C13 -0.3(6) .
C14 C13 C12 C11 -0.5(6) .
Tb1 O3 N3 O5 166.2(4) .
Tb1 O3 N3 O4 -13.4(4) .
Tb1 O4 N3 O5 -166.8(4) .
Tb1 O4 N3 O3 12.8(3) .
N2 C16 C15 C14 179.0(3) .
C11 C16 C15 C14 -2.1(6) .
N2 C16 C15 C17 -2.4(6) .
C11 C16 C15 C17 176.5(4) .
C18 C17 C15 C14 -179.2(4) .
C18 C17 C15 C16 2.3(6) .
C9 N1 C6 C1 177.7(4) .
C9 N1 C6 C5 -1.9(6) .
O1 C1 C6 N1 -4.2(5) .
C2 C1 C6 N1 175.5(3) .
O1 C1 C6 C5 175.4(3) .
C2 C1 C6 C5 -4.9(6) .
C2 C3 C4 C5 -2.1(6) .
C3 C4 C5 C7 179.9(4) .
C3 C4 C5 C6 0.2(6) .
C8 C7 C5 C4 178.5(4) .
C8 C7 C5 C6 -1.7(6) .
N1 C6 C5 C4 -177.0(4) .
C1 C6 C5 C4 3.4(6) .
N1 C6 C5 C7 3.3(5) .
C1 C6 C5 C7 -176.3(4) .
C6 N1 C9 C8 -1.1(6) .
C6 N1 C9 C10 179.9(4) .
C7 C8 C9 N1 2.7(6) .
C7 C8 C9 C10 -178.4(4) .
C12 C13 C14 C15 0.0(6) .
C16 C15 C14 C13 1.2(6) .
C17 C15 C14 C13 -177.2(4) .
